data_2228871
loop_
_publ_author_name
'Wang, Yingchun'

_publ_section_title
;
 4-[(1-Adamantyl)carbamoyl]pyridinium chloride
;
_journal_coeditor_code SI2302
_journal_issue 1
_journal_name_full 'Acta Crystallographica Section E'
_journal_page_first o210
_journal_paper_doi 10.1107/S1600536810052499
_journal_volume 67
_journal_year 2011
_chemical_formula_iupac 'C16 H21 N2 O +, Cl -'
_chemical_formula_moiety 'C16 H21 N2 O +, Cl -'
_chemical_formula_sum 'C16 H21 Cl N2 O'
_chemical_formula_weight 292.80
_chemical_name_systematic
;
4-[(1-Adamantyl)carbamoyl]pyridinium chloride
;
_space_group_IT_number 14
_symmetry_cell_setting monoclinic
_symmetry_space_group_name_Hall '-P 2ybc'
_symmetry_space_group_name_H-M 'P 1 21/c 1'
_atom_sites_solution_hydrogens geom
_atom_sites_solution_primary direct
_atom_sites_solution_secondary difmap
_audit_creation_method SHELXL-97
_cell_angle_alpha 90.00
_cell_angle_beta 127.56(2)
_cell_angle_gamma 90.00
_cell_formula_units_Z 4
_cell_length_a 7.117(4)
_cell_length_b 23.093(13)
_cell_length_c 11.241(5)
_cell_measurement_reflns_used 3642
_cell_measurement_temperature 293(2)
_cell_measurement_theta_max 27.6256
_cell_measurement_theta_min 2.8879
_cell_volume 1464.5(14)
_computing_cell_refinement 'CrystalClear (Rigaku, 2005)'
_computing_data_collection 'CrystalClear (Rigaku, 2005)'
_computing_data_reduction 'CrystalClear (Rigaku, 2005)'
_computing_molecular_graphics 'SHELXTL/PC (Sheldrick, 2008)'
_computing_publication_material 'SHELXTL/PC (Sheldrick, 2008)'
_computing_structure_refinement 'SHELXL97 (Sheldrick, 2008)'
_computing_structure_solution 'SHELXS97 (Sheldrick, 2008)'
_diffrn_ambient_temperature 293(2)
_diffrn_detector_area_resol_mean 13.6612
_diffrn_measured_fraction_theta_full 0.995
_diffrn_measured_fraction_theta_max 0.995
_diffrn_measurement_device_type 'Rigaku SCXmini'
_diffrn_measurement_method \w
_diffrn_radiation_monochromator graphite
_diffrn_radiation_source 'fine-focus sealed tube'
_diffrn_radiation_type MoK\a
_diffrn_radiation_wavelength 0.71073
_diffrn_reflns_av_R_equivalents 0.0422
_diffrn_reflns_av_sigmaI/netI 0.0409
_diffrn_reflns_limit_h_max 9
_diffrn_reflns_limit_h_min -9
_diffrn_reflns_limit_k_max 30
_diffrn_reflns_limit_k_min -30
_diffrn_reflns_limit_l_max 14
_diffrn_reflns_limit_l_min -14
_diffrn_reflns_number 14193
_diffrn_reflns_theta_full 27.58
_diffrn_reflns_theta_max 27.58
_diffrn_reflns_theta_min 2.89
_diffrn_standards_number 0
_exptl_absorpt_coefficient_mu 0.259
_exptl_absorpt_correction_T_max 0.950
_exptl_absorpt_correction_T_min 0.950
_exptl_absorpt_correction_type multi-scan
_exptl_absorpt_process_details '(CrystalClear; Rigaku, 2005)'
_exptl_crystal_colour Colourless
_exptl_crystal_density_diffrn 1.328
_exptl_crystal_density_method 'not measured'
_exptl_crystal_description Prism
_exptl_crystal_F_000 624
_exptl_crystal_size_max 0.2000
_exptl_crystal_size_mid 0.2000
_exptl_crystal_size_min 0.2000
_refine_diff_density_max 0.228
_refine_diff_density_min -0.220
_refine_ls_extinction_method none
_refine_ls_goodness_of_fit_ref 1.105
_refine_ls_hydrogen_treatment constr
_refine_ls_matrix_type full
_refine_ls_number_parameters 202
_refine_ls_number_reflns 3377
_refine_ls_number_restraints 0
_refine_ls_restrained_S_all 1.105
_refine_ls_R_factor_all 0.0675
_refine_ls_R_factor_gt 0.0556
_refine_ls_shift/su_max 0.041
_refine_ls_shift/su_mean 0.010
_refine_ls_structure_factor_coef Fsqd
_refine_ls_weighting_details 'w=1/[\s^2^(Fo^2^)+(0.0598P)^2^+0.5955P] where P=(Fo^2^+2Fc^2^)/3'
_refine_ls_weighting_scheme calc
_refine_ls_wR_factor_gt 0.1314
_refine_ls_wR_factor_ref 0.1386
_reflns_number_gt 2910
_reflns_number_total 3377
_reflns_threshold_expression I>2sigma(I)
_cod_data_source_file si2302.cif
_cod_data_source_block I
_cod_original_cell_volume 1464.5(13)
_cod_original_sg_symbol_H-M 'P 21/c'
_cod_database_code 2228871
_cod_database_fobs_code 2228871

loop_
_symmetry_equiv_pos_as_xyz
'x, y, z'
'-x, y+1/2, -z+1/2'
'-x, -y, -z'
'x, -y-1/2, z-1/2'

loop_
_atom_site_type_symbol
_atom_site_label
_atom_site_fract_x
_atom_site_fract_y
_atom_site_fract_z
_atom_site_U_iso_or_equiv
_atom_site_adp_type
_atom_site_calc_flag
_atom_site_refinement_flags
_atom_site_occupancy
_atom_site_disorder_assembly
_atom_site_disorder_group
Cl Cl1 0.13642(10) -0.01867(2) 0.85883(6) 0.03808(17) Uani d . 1 . .
O O1 0.3301(3) -0.12489(9) 0.51605(18) 0.0531(5) Uani d . 1 . .
N N1 0.6627(4) -0.03832(8) 0.2831(2) 0.0406(5) Uani d . 1 . .
H H1A 0.6865 -0.0228 0.2198 0.070(9) Uiso d R 1 . .
N N2 0.7203(3) -0.11813(8) 0.71977(19) 0.0345(4) Uani d . 1 . .
H H2A 0.8612 -0.1036 0.7512 0.059(8) Uiso d R 1 . .
C C1 0.5926(4) -0.08374(9) 0.4772(2) 0.0307(4) Uani d . 1 . .
C C2 0.4096(4) -0.05633(10) 0.3459(2) 0.0375(5) Uani d . 1 . .
H H2B 0.2555 -0.0532 0.3221 0.050(7) Uiso d R 1 . .
C C3 0.4491(4) -0.03368(10) 0.2503(3) 0.0412(5) Uani d . 1 . .
H H3A 0.3237 -0.0144 0.1599 0.053(8) Uiso d R 1 . .
C C4 0.8423(4) -0.06503(10) 0.4063(3) 0.0426(5) Uani d . 1 . .
H H4A 0.9931 -0.0680 0.4254 0.053(8) Uiso d R 1 . .
C C5 0.8118(4) -0.08820(10) 0.5065(3) 0.0384(5) Uani d . 1 . .
H H5A 0.9410 -0.1072 0.5959 0.050(7) Uiso d R 1 . .
C C6 0.5359(4) -0.11061(10) 0.5753(2) 0.0349(5) Uani d . 1 . .
C C7 0.7100(3) -0.14894(8) 0.8312(2) 0.0286(4) Uani d . 1 . .
C C8 0.6137(4) -0.21041(9) 0.7764(2) 0.0381(5) Uani d . 1 . .
H H8A 0.4549 -0.2086 0.6847 0.043(7) Uiso d R 1 . .
H H8B 0.7099 -0.2307 0.7568 0.059(8) Uiso d R 1 . .
C C9 0.9648(4) -0.15297(10) 0.9762(2) 0.0404(5) Uani d . 1 . .
H H9A 1.0617 -0.1731 0.9569 0.057(8) Uiso d R 1 . .
H H9B 1.0284 -0.1147 1.0111 0.044(7) Uiso d R 1 . .
C C10 0.5588(4) -0.11689(9) 0.8641(3) 0.0376(5) Uani d . 1 . .
H H10A 0.6192 -0.0784 0.8989 0.050(7) Uiso d R 1 . .
H H10B 0.3989 -0.1139 0.7738 0.046(7) Uiso d R 1 . .
C C11 0.6166(4) -0.24278(9) 0.8968(3) 0.0415(5) Uani d . 1 . .
H H11A 0.5551 -0.2811 0.8615 0.057(8) Uiso d R 1 . .
C C12 0.4621(4) -0.21057(10) 0.9256(3) 0.0427(5) Uani d . 1 . .
H H12A 0.3033 -0.2080 0.8341 0.060(8) Uiso d R 1 . .
H H12B 0.4575 -0.2313 0.9978 0.060(8) Uiso d R 1 . .
C C13 0.5605(4) -0.15005(10) 0.9832(3) 0.0403(5) Uani d . 1 . .
H H13A 0.4650 -0.1300 1.0037 0.064(8) Uiso d R 1 . .
C C14 0.8703(5) -0.24643(10) 1.0405(3) 0.0463(6) Uani d . 1 . .
H H14A 0.8734 -0.2675 1.1153 0.056(8) Uiso d R 1 . .
H H14B 0.9668 -0.2668 1.0211 0.067(9) Uiso d R 1 . .
C C15 0.9674(4) -0.18568(11) 1.0960(2) 0.0419(5) Uani d . 1 . .
H H15A 1.1271 -0.1879 1.1867 0.053(7) Uiso d R 1 . .
C C16 0.8150(5) -0.15348(11) 1.1268(3) 0.0450(6) Uani d . 1 . .
H H16A 0.8771 -0.1152 1.1629 0.050(7) Uiso d R 1 . .
H H16B 0.8180 -0.1735 1.2028 0.059(8) Uiso d R 1 . .

loop_
_atom_site_aniso_label
_atom_site_aniso_U_11
_atom_site_aniso_U_22
_atom_site_aniso_U_33
_atom_site_aniso_U_12
_atom_site_aniso_U_13
_atom_site_aniso_U_23
Cl1 0.0399(3) 0.0436(3) 0.0357(3) -0.0034(2) 0.0256(3) 0.0040(2)
O1 0.0297(9) 0.0891(13) 0.0340(9) -0.0059(8) 0.0160(7) 0.0178(8)
N1 0.0554(12) 0.0444(10) 0.0346(10) -0.0066(9) 0.0340(10) 0.0014(8)
N2 0.0293(9) 0.0497(10) 0.0246(8) -0.0055(7) 0.0166(8) 0.0054(7)
C1 0.0320(10) 0.0365(10) 0.0262(10) -0.0031(8) 0.0189(9) 0.0004(8)
C2 0.0336(11) 0.0460(12) 0.0328(11) 0.0025(9) 0.0203(10) 0.0092(9)
C3 0.0462(13) 0.0443(12) 0.0306(11) -0.0007(10) 0.0220(11) 0.0076(9)
C4 0.0419(13) 0.0553(14) 0.0440(13) -0.0019(10) 0.0331(12) -0.0004(10)
C5 0.0339(11) 0.0497(13) 0.0333(11) 0.0041(9) 0.0213(10) 0.0064(9)
C6 0.0307(11) 0.0459(12) 0.0296(11) -0.0006(8) 0.0191(9) 0.0068(8)
C7 0.0291(10) 0.0354(10) 0.0229(9) -0.0015(8) 0.0166(8) 0.0036(7)
C8 0.0458(13) 0.0383(12) 0.0332(11) -0.0039(9) 0.0257(11) -0.0036(9)
C9 0.0295(11) 0.0546(14) 0.0319(11) -0.0049(9) 0.0160(10) 0.0079(10)
C10 0.0453(13) 0.0372(11) 0.0369(12) 0.0088(9) 0.0286(11) 0.0078(9)
C11 0.0527(14) 0.0303(11) 0.0400(12) -0.0070(9) 0.0274(11) 0.0006(9)
C12 0.0372(12) 0.0569(14) 0.0361(12) -0.0047(10) 0.0233(11) 0.0091(10)
C13 0.0492(14) 0.0478(13) 0.0382(12) 0.0093(10) 0.0340(12) 0.0066(9)
C14 0.0523(15) 0.0427(13) 0.0482(14) 0.0117(10) 0.0328(13) 0.0168(10)
C15 0.0294(11) 0.0583(14) 0.0267(11) -0.0015(9) 0.0112(9) 0.0122(9)
C16 0.0571(15) 0.0491(14) 0.0297(12) -0.0087(11) 0.0270(12) -0.0011(9)

loop_
_atom_type_symbol
_atom_type_description
_atom_type_scat_dispersion_real
_atom_type_scat_dispersion_imag
_atom_type_scat_source
C C 0.0033 0.0016 'International Tables Vol C Tables 4.2.6.8 and 6.1.1.4'
H H 0.0000 0.0000 'International Tables Vol C Tables 4.2.6.8 and 6.1.1.4'
Cl Cl 0.1484 0.1585 'International Tables Vol C Tables 4.2.6.8 and 6.1.1.4'
N N 0.0061 0.0033 'International Tables Vol C Tables 4.2.6.8 and 6.1.1.4'
O O 0.0106 0.0060 'International Tables Vol C Tables 4.2.6.8 and 6.1.1.4'

loop_
_geom_angle_atom_site_label_1
_geom_angle_atom_site_label_2
_geom_angle_atom_site_label_3
_geom_angle_site_symmetry_1
_geom_angle_site_symmetry_3
_geom_angle
_geom_angle_publ_flag
C3 N1 C4 . . 122.33(19) ?
C3 N1 H1A . . 118.9 ?
C4 N1 H1A . . 118.8 ?
C6 N2 C7 . . 124.82(18) ?
C6 N2 H2A . . 117.5 ?
C7 N2 H2A . . 117.7 ?
C5 C1 C2 . . 118.42(19) ?
C5 C1 C6 . . 123.72(18) ?
C2 C1 C6 . . 117.73(19) ?
C3 C2 C1 . . 120.0(2) ?
C3 C2 H2B . . 119.9 ?
C1 C2 H2B . . 120.1 ?
N1 C3 C2 . . 119.8(2) ?
N1 C3 H3A . . 119.8 ?
C2 C3 H3A . . 120.3 ?
N1 C4 C5 . . 120.0(2) ?
N1 C4 H4A . . 119.9 ?
C5 C4 H4A . . 120.1 ?
C4 C5 C1 . . 119.4(2) ?
C4 C5 H5A . . 120.3 ?
C1 C5 H5A . . 120.2 ?
O1 C6 N2 . . 125.90(19) ?
O1 C6 C1 . . 118.23(19) ?
N2 C6 C1 . . 115.83(18) ?
N2 C7 C10 . . 112.20(17) ?
N2 C7 C8 . . 110.26(16) ?
C10 C7 C8 . . 109.73(17) ?
N2 C7 C9 . . 107.00(16) ?
C10 C7 C9 . . 108.87(18) ?
C8 C7 C9 . . 108.68(17) ?
C11 C8 C7 . . 109.54(17) ?
C11 C8 H8A . . 110.0 ?
C7 C8 H8A . . 109.7 ?
C11 C8 H8B . . 109.7 ?
C7 C8 H8B . . 109.7 ?
H8A C8 H8B . . 108.2 ?
C15 C9 C7 . . 109.69(17) ?
C15 C9 H9A . . 109.6 ?
C7 C9 H9A . . 109.6 ?
C15 C9 H9B . . 110.1 ?
C7 C9 H9B . . 109.6 ?
H9A C9 H9B . . 108.2 ?
C7 C10 C13 . . 109.73(17) ?
C7 C10 H10A . . 109.9 ?
C13 C10 H10A . . 110.0 ?
C7 C10 H10B . . 109.6 ?
C13 C10 H10B . . 109.4 ?
H10A C10 H10B . . 108.2 ?
C12 C11 C14 . . 110.2(2) ?
C12 C11 C8 . . 109.11(19) ?
C14 C11 C8 . . 109.4(2) ?
C12 C11 H11A . . 109.5 ?
C14 C11 H11A . . 109.5 ?
C8 C11 H11A . . 109.1 ?
C11 C12 C13 . . 109.63(18) ?
C11 C12 H12A . . 109.6 ?
C13 C12 H12A . . 109.5 ?
C11 C12 H12B . . 109.8 ?
C13 C12 H12B . . 110.1 ?
H12A C12 H12B . . 108.2 ?
C12 C13 C16 . . 110.15(19) ?
C12 C13 C10 . . 109.30(19) ?
C16 C13 C10 . . 108.74(19) ?
C12 C13 H13A . . 109.7 ?
C16 C13 H13A . . 109.2 ?
C10 C13 H13A . . 109.8 ?
C15 C14 C11 . . 109.43(18) ?
C15 C14 H14A . . 110.2 ?
C11 C14 H14A . . 109.7 ?
C15 C14 H14B . . 109.6 ?
C11 C14 H14B . . 109.7 ?
H14A C14 H14B . . 108.2 ?
C16 C15 C14 . . 109.7(2) ?
C16 C15 C9 . . 109.31(19) ?
C14 C15 C9 . . 109.5(2) ?
C16 C15 H15A . . 109.4 ?
C14 C15 H15A . . 109.5 ?
C9 C15 H15A . . 109.4 ?
C15 C16 C13 . . 109.68(19) ?
C15 C16 H16A . . 109.8 ?
C13 C16 H16A . . 110.1 ?
C15 C16 H16B . . 109.6 ?
C13 C16 H16B . . 109.5 ?
H16A C16 H16B . . 108.1 ?

loop_
_geom_bond_atom_site_label_1
_geom_bond_atom_site_label_2
_geom_bond_site_symmetry_2
_geom_bond_distance
_geom_bond_publ_flag
O1 C6 . 1.228(3) ?
N1 C3 . 1.332(3) ?
N1 C4 . 1.332(3) ?
N1 H1A . 0.9000 ?
N2 C6 . 1.339(3) ?
N2 C7 . 1.480(2) ?
N2 H2A . 0.9000 ?
C1 C5 . 1.388(3) ?
C1 C2 . 1.390(3) ?
C1 C6 . 1.519(3) ?
C2 C3 . 1.369(3) ?
C2 H2B . 0.9601 ?
C3 H3A . 0.9599 ?
C4 C5 . 1.379(3) ?
C4 H4A . 0.9601 ?
C5 H5A . 0.9599 ?
C7 C10 . 1.526(3) ?
C7 C8 . 1.533(3) ?
C7 C9 . 1.533(3) ?
C8 C11 . 1.535(3) ?
C8 H8A . 0.9600 ?
C8 H8B . 0.9600 ?
C9 C15 . 1.535(3) ?
C9 H9A . 0.9600 ?
C9 H9B . 0.9601 ?
C10 C13 . 1.536(3) ?
C10 H10A . 0.9602 ?
C10 H10B . 0.9599 ?
C11 C12 . 1.517(3) ?
C11 C14 . 1.523(4) ?
C11 H11A . 0.9599 ?
C12 C13 . 1.520(3) ?
C12 H12A . 0.9599 ?
C12 H12B . 0.9600 ?
C13 C16 . 1.526(3) ?
C13 H13A . 0.9601 ?
C14 C15 . 1.520(4) ?
C14 H14A . 0.9601 ?
C14 H14B . 0.9600 ?
C15 C16 . 1.518(3) ?
C15 H15A . 0.9600 ?
C16 H16A . 0.9599 ?
C16 H16B . 0.9599 ?

loop_
_geom_hbond_atom_site_label_D
_geom_hbond_atom_site_label_H
_geom_hbond_atom_site_label_A
_geom_hbond_site_symmetry_A
_geom_hbond_distance_DH
_geom_hbond_distance_HA
_geom_hbond_distance_DA
_geom_hbond_angle_DHA
N1 H1A Cl1 3_656 0.90 2.16 3.017(2) 160.0
N2 H2A Cl1 1_655 0.90 2.50 3.293(2) 146.9
C2 H2B Cl1 3_556 0.96 2.79 3.535(3) 135.5
C3 H3A Cl1 1_554 0.96 2.78 3.536(3) 136.0
C4 H4A O1 1_655 0.96 2.35 3.203(3) 147.3

loop_
_geom_torsion_atom_site_label_1
_geom_torsion_atom_site_label_2
_geom_torsion_atom_site_label_3
_geom_torsion_atom_site_label_4
_geom_torsion_site_symmetry_1
_geom_torsion_site_symmetry_2
_geom_torsion_site_symmetry_3
_geom_torsion_site_symmetry_4
_geom_torsion
_geom_torsion_publ_flag
C5 C1 C2 C3 . . . . -1.1(3) ?
C6 C1 C2 C3 . . . . -177.1(2) ?
C4 N1 C3 C2 . . . . 0.7(3) ?
C1 C2 C3 N1 . . . . 0.4(3) ?
C3 N1 C4 C5 . . . . -1.1(4) ?
N1 C4 C5 C1 . . . . 0.4(4) ?
C2 C1 C5 C4 . . . . 0.6(3) ?
C6 C1 C5 C4 . . . . 176.4(2) ?
C7 N2 C6 O1 . . . . 4.6(4) ?
C7 N2 C6 C1 . . . . -173.26(18) ?
C5 C1 C6 O1 . . . . -151.3(2) ?
C2 C1 C6 O1 . . . . 24.5(3) ?
C5 C1 C6 N2 . . . . 26.7(3) ?
C2 C1 C6 N2 . . . . -157.5(2) ?
C6 N2 C7 C10 . . . . -66.8(3) ?
C6 N2 C7 C8 . . . . 55.8(3) ?
C6 N2 C7 C9 . . . . 173.9(2) ?
N2 C7 C8 C11 . . . . 177.02(18) ?
C10 C7 C8 C11 . . . . -58.9(2) ?
C9 C7 C8 C11 . . . . 60.0(2) ?
N2 C7 C9 C15 . . . . -178.89(18) ?
C10 C7 C9 C15 . . . . 59.6(2) ?
C8 C7 C9 C15 . . . . -59.8(2) ?
N2 C7 C10 C13 . . . . -178.48(17) ?
C8 C7 C10 C13 . . . . 58.6(2) ?
C9 C7 C10 C13 . . . . -60.2(2) ?
C7 C8 C11 C12 . . . . 60.1(2) ?
C7 C8 C11 C14 . . . . -60.6(2) ?
C14 C11 C12 C13 . . . . 58.8(2) ?
C8 C11 C12 C13 . . . . -61.3(2) ?
C11 C12 C13 C16 . . . . -58.4(2) ?
C11 C12 C13 C10 . . . . 61.0(2) ?
C7 C10 C13 C12 . . . . -59.5(2) ?
C7 C10 C13 C16 . . . . 60.8(2) ?
C12 C11 C14 C15 . . . . -59.6(2) ?
C8 C11 C14 C15 . . . . 60.4(3) ?
C11 C14 C15 C16 . . . . 59.8(2) ?
C11 C14 C15 C9 . . . . -60.2(3) ?
C7 C9 C15 C16 . . . . -59.9(2) ?
C7 C9 C15 C14 . . . . 60.2(3) ?
C14 C15 C16 C13 . . . . -59.6(2) ?
C9 C15 C16 C13 . . . . 60.6(2) ?
C12 C13 C16 C15 . . . . 59.0(2) ?
C10 C13 C16 C15 . . . . -60.8(2) ?
